data_4079443
loop_
_publ_author_name
'MacLeod, K. Cory'
'Patrick, Brian O.'
'Smith, Kevin M.'

_publ_section_title
;
 Oxidatively Induced Reductive Elimination from a Chromium(III) Bis(aryl)
 Complex
;
_journal_issue 18
_journal_name_full Organometallics
_journal_page_first 6681
_journal_paper_doi 10.1021/om300751z
_journal_volume 31
_journal_year 2012
_chemical_formula_sum 'C21 H24 Cr N'
_chemical_formula_weight 342.41
_chemical_name_systematic
;
 ?
;
_space_group_IT_number 2
_symmetry_cell_setting triclinic
_symmetry_space_group_name_Hall '-P 1'
_symmetry_space_group_name_H-M 'P -1'
_atom_sites_solution_hydrogens geom
_atom_sites_solution_primary direct
_atom_sites_solution_secondary difmap
_audit_creation_method SHELXL-97
_cell_angle_alpha 70.311(2)
_cell_angle_beta 77.289(2)
_cell_angle_gamma 66.086(2)
_cell_formula_units_Z 2
_cell_length_a 8.6032(5)
_cell_length_b 9.9332(5)
_cell_length_c 11.8898(6)
_cell_measurement_reflns_used 8417
_cell_measurement_temperature 173(2)
_cell_measurement_theta_max 30.01
_cell_measurement_theta_min 2.53
_cell_volume 870.42(8)
_computing_structure_refinement 'SHELXL-97 (Sheldrick, 1997)'
_diffrn_ambient_temperature 173(2)
_diffrn_measured_fraction_theta_full 0.985
_diffrn_measured_fraction_theta_max 0.985
_diffrn_measurement_device_type 'Bruker X8 APEX II'
_diffrn_measurement_method 'area detector'
_diffrn_radiation_monochromator graphite
_diffrn_radiation_source 'fine-focus sealed tube'
_diffrn_radiation_type MoK\a
_diffrn_radiation_wavelength 0.71073
_diffrn_reflns_av_R_equivalents 0.0247
_diffrn_reflns_av_sigmaI/netI 0.0343
_diffrn_reflns_limit_h_max 9
_diffrn_reflns_limit_h_min -12
_diffrn_reflns_limit_k_max 12
_diffrn_reflns_limit_k_min -14
_diffrn_reflns_limit_l_max 14
_diffrn_reflns_limit_l_min -16
_diffrn_reflns_number 18392
_diffrn_reflns_theta_full 30.14
_diffrn_reflns_theta_max 30.14
_diffrn_reflns_theta_min 1.83
_exptl_absorpt_coefficient_mu 0.656
_exptl_absorpt_correction_T_max 0.961
_exptl_absorpt_correction_T_min 0.896
_exptl_absorpt_correction_type multi-scan
_exptl_crystal_colour red
_exptl_crystal_density_diffrn 1.306
_exptl_crystal_density_method 'not measured'
_exptl_crystal_description plate
_exptl_crystal_F_000 362
_exptl_crystal_size_max 0.12
_exptl_crystal_size_mid 0.10
_exptl_crystal_size_min 0.06
_refine_diff_density_max 0.589
_refine_diff_density_min -0.352
_refine_diff_density_rms 0.063
_refine_ls_extinction_method none
_refine_ls_goodness_of_fit_ref 1.055
_refine_ls_hydrogen_treatment constr
_refine_ls_matrix_type full
_refine_ls_number_parameters 209
_refine_ls_number_reflns 5070
_refine_ls_number_restraints 0
_refine_ls_restrained_S_all 1.055
_refine_ls_R_factor_all 0.0475
_refine_ls_R_factor_gt 0.0347
_refine_ls_shift/su_max 0.002
_refine_ls_shift/su_mean 0.000
_refine_ls_structure_factor_coef Fsqd
_refine_ls_weighting_details 'calc w=1/[\s^2^(Fo^2^)+(0.0414P)^2^+0.3252P] where P=(Fo^2^+2Fc^2^)/3'
_refine_ls_weighting_scheme calc
_refine_ls_wR_factor_gt 0.0820
_refine_ls_wR_factor_ref 0.0874
_reflns_number_gt 4232
_reflns_number_total 5070
_reflns_threshold_expression >2sigma(I)
_cod_data_source_file om300751z_si_002.cif
_cod_data_source_block 11_C6H4Me
_cod_depositor_comments
;
The following automatic conversions were performed:

'_symmetry_cell_setting' value 'Triclinic' changed to 'triclinic'
according to /home/saulius/struct/CIF-dictionaries/cif_core.dic
dictionary named 'cif_core.dic' version 2.4.2 from
2011-04-26.

'_exptl_absorpt_correction_type' value 'Multi-scan'
changed to 'multi-scan' according to
/home/saulius/struct/CIF-dictionaries/cif_core.dic dictionary named
'cif_core.dic' version 2.4.2 from 2011-04-26.

Automatic conversion script
Id: cif_fix_values 1891 2012-01-12 08:04:46Z andrius 
;
_cod_database_code 4079443

loop_
_symmetry_equiv_pos_as_xyz
'x, y, z'
'-x, -y, -z'

loop_
_atom_site_label
_atom_site_type_symbol
_atom_site_fract_x
_atom_site_fract_y
_atom_site_fract_z
_atom_site_U_iso_or_equiv
_atom_site_adp_type
_atom_site_occupancy
_atom_site_symmetry_multiplicity
_atom_site_calc_flag
_atom_site_refinement_flags
C1 C 1.10572(17) 0.21625(16) 0.45618(12) 0.0152(3) Uani 1 1 d .
C2 C 1.04433(19) 0.13487(17) 0.56587(13) 0.0188(3) Uani 1 1 d .
H2 H 0.9371 0.1252 0.5720 0.023 Uiso 1 1 calc R
C3 C 1.1365(2) 0.06765(17) 0.66634(14) 0.0209(3) Uani 1 1 d .
H3 H 1.0916 0.0135 0.7397 0.025 Uiso 1 1 calc R
C4 C 1.2936(2) 0.07993(17) 0.65899(14) 0.0210(3) Uani 1 1 d .
H4 H 1.3566 0.0343 0.7272 0.025 Uiso 1 1 calc R
C5 C 1.35856(18) 0.15945(17) 0.55132(14) 0.0202(3) Uani 1 1 d .
H5 H 1.4660 0.1684 0.5458 0.024 Uiso 1 1 calc R
C6 C 1.26579(17) 0.22570(16) 0.45195(13) 0.0160(3) Uani 1 1 d .
C7 C 1.33441(17) 0.30605(17) 0.33194(13) 0.0179(3) Uani 1 1 d .
H7A H 1.4112 0.3512 0.3437 0.021 Uiso 1 1 calc R
H7B H 1.4013 0.2314 0.2853 0.021 Uiso 1 1 calc R
C8 C 1.1287(2) 0.56457(18) 0.31276(15) 0.0226(3) Uani 1 1 d .
H8A H 1.0854 0.5360 0.3974 0.034 Uiso 1 1 calc R
H8B H 1.0370 0.6479 0.2670 0.034 Uiso 1 1 calc R
H8C H 1.2235 0.5986 0.3055 0.034 Uiso 1 1 calc R
C9 C 1.2542(2) 0.47623(19) 0.13683(13) 0.0227(3) Uani 1 1 d .
H9A H 1.1605 0.5572 0.0915 0.034 Uiso 1 1 calc R
H9B H 1.2994 0.3877 0.1042 0.034 Uiso 1 1 calc R
H9C H 1.3452 0.5147 0.1302 0.034 Uiso 1 1 calc R
C10 C 0.74007(19) 0.3125(2) 0.36039(15) 0.0269(4) Uani 1 1 d .
H10 H 0.7324 0.2191 0.4137 0.032 Uiso 1 1 calc R
C11 C 0.75874(18) 0.35029(19) 0.23500(15) 0.0234(3) Uani 1 1 d .
H11 H 0.7640 0.2872 0.1884 0.028 Uiso 1 1 calc R
C12 C 0.76846(19) 0.49700(19) 0.18947(15) 0.0253(3) Uani 1 1 d .
H12 H 0.7831 0.5498 0.1072 0.030 Uiso 1 1 calc R
C13 C 0.7524(2) 0.5519(2) 0.28853(17) 0.0300(4) Uani 1 1 d .
H13 H 0.7535 0.6487 0.2844 0.036 Uiso 1 1 calc R
C14 C 0.73472(19) 0.4385(2) 0.39360(16) 0.0313(4) Uani 1 1 d .
H14 H 0.7214 0.4451 0.4733 0.038 Uiso 1 1 calc R
C15 C 1.14015(17) 0.17253(16) 0.20491(13) 0.0160(3) Uani 1 1 d .
C16 C 1.11454(19) 0.20114(18) 0.08461(13) 0.0204(3) Uani 1 1 d .
H16 H 1.0378 0.2987 0.0457 0.024 Uiso 1 1 calc R
C17 C 1.1963(2) 0.09328(18) 0.02020(14) 0.0225(3) Uani 1 1 d .
H17 H 1.1737 0.1187 -0.0606 0.027 Uiso 1 1 calc R
C18 C 1.31045(19) -0.05118(17) 0.07219(13) 0.0188(3) Uani 1 1 d .
C19 C 1.34115(18) -0.08188(17) 0.19013(13) 0.0185(3) Uani 1 1 d .
H19 H 1.4199 -0.1789 0.2279 0.022 Uiso 1 1 calc R
C20 C 1.25833(17) 0.02729(16) 0.25407(13) 0.0168(3) Uani 1 1 d .
H20 H 1.2832 0.0019 0.3343 0.020 Uiso 1 1 calc R
C21 C 1.3997(2) -0.16783(19) 0.00213(15) 0.0250(3) Uani 1 1 d .
H21A H 1.3160 -0.1741 -0.0382 0.037 Uiso 1 1 calc R
H21B H 1.4551 -0.2683 0.0570 0.037 Uiso 1 1 calc R
H21C H 1.4861 -0.1369 -0.0580 0.037 Uiso 1 1 calc R
N1 N 1.18993(15) 0.42941(14) 0.26461(10) 0.0158(2) Uani 1 1 d .
Cr1 Cr 0.99743(3) 0.33350(3) 0.29843(2) 0.01356(7) Uani 1 1 d .

loop_
_atom_site_aniso_label
_atom_site_aniso_U_11
_atom_site_aniso_U_22
_atom_site_aniso_U_33
_atom_site_aniso_U_23
_atom_site_aniso_U_13
_atom_site_aniso_U_12
C1 0.0147(6) 0.0142(7) 0.0160(7) -0.0053(5) -0.0011(5) -0.0039(5)
C2 0.0191(7) 0.0185(7) 0.0195(7) -0.0058(6) -0.0002(5) -0.0079(6)
C3 0.0287(8) 0.0141(7) 0.0171(7) -0.0024(5) -0.0019(6) -0.0067(6)
C4 0.0244(7) 0.0158(7) 0.0185(7) -0.0046(6) -0.0079(6) -0.0002(6)
C5 0.0151(6) 0.0206(7) 0.0235(8) -0.0066(6) -0.0052(6) -0.0029(6)
C6 0.0149(6) 0.0152(7) 0.0164(7) -0.0042(5) -0.0023(5) -0.0038(5)
C7 0.0120(6) 0.0208(7) 0.0196(7) -0.0039(6) -0.0029(5) -0.0053(6)
C8 0.0248(7) 0.0196(8) 0.0272(8) -0.0102(6) -0.0022(6) -0.0088(6)
C9 0.0252(8) 0.0245(8) 0.0172(7) -0.0013(6) -0.0012(6) -0.0119(7)
C10 0.0120(6) 0.0341(9) 0.0310(9) -0.0038(7) -0.0028(6) -0.0087(7)
C11 0.0134(6) 0.0292(9) 0.0315(9) -0.0152(7) -0.0068(6) -0.0038(6)
C12 0.0168(7) 0.0269(9) 0.0257(8) -0.0039(7) -0.0092(6) -0.0005(6)
C13 0.0166(7) 0.0225(8) 0.0516(11) -0.0199(8) -0.0113(7) 0.0040(6)
C14 0.0119(7) 0.0531(12) 0.0291(9) -0.0245(9) -0.0014(6) -0.0017(7)
C15 0.0143(6) 0.0171(7) 0.0164(7) -0.0048(5) -0.0001(5) -0.0061(5)
C16 0.0205(7) 0.0173(7) 0.0182(7) -0.0033(6) -0.0044(6) -0.0018(6)
C17 0.0270(8) 0.0237(8) 0.0154(7) -0.0057(6) -0.0023(6) -0.0074(7)
C18 0.0191(7) 0.0168(7) 0.0214(7) -0.0074(6) 0.0016(6) -0.0074(6)
C19 0.0159(6) 0.0148(7) 0.0218(7) -0.0032(6) -0.0015(5) -0.0043(6)
C20 0.0148(6) 0.0179(7) 0.0168(7) -0.0039(5) -0.0022(5) -0.0055(6)
C21 0.0288(8) 0.0210(8) 0.0250(8) -0.0107(6) 0.0029(6) -0.0083(7)
N1 0.0161(5) 0.0155(6) 0.0144(6) -0.0025(5) -0.0022(4) -0.0053(5)
Cr1 0.01071(11) 0.01474(12) 0.01503(12) -0.00491(8) -0.00237(8) -0.00319(8)

loop_
_atom_type_symbol
_atom_type_description
_atom_type_scat_dispersion_real
_atom_type_scat_dispersion_imag
_atom_type_scat_source
C C 0.0033 0.0016 'International Tables Vol C Tables 4.2.6.8 and 6.1.1.4'
H H 0.0000 0.0000 'International Tables Vol C Tables 4.2.6.8 and 6.1.1.4'
N N 0.0061 0.0033 'International Tables Vol C Tables 4.2.6.8 and 6.1.1.4'
Cr Cr 0.3209 0.6236 'International Tables Vol C Tables 4.2.6.8 and 6.1.1.4'

loop_
_geom_angle_atom_site_label_1
_geom_angle_atom_site_label_2
_geom_angle_atom_site_label_3
_geom_angle
C2 C1 C6 116.63(13)
C2 C1 Cr1 130.74(10)
C6 C1 Cr1 112.58(10)
C3 C2 C1 121.79(13)
C3 C2 H2 119.1
C1 C2 H2 119.1
C4 C3 C2 119.97(14)
C4 C3 H3 120.0
C2 C3 H3 120.0
C3 C4 C5 119.72(13)
C3 C4 H4 120.1
C5 C4 H4 120.1
C6 C5 C4 119.79(13)
C6 C5 H5 120.1
C4 C5 H5 120.1
C5 C6 C1 122.09(13)
C5 C6 C7 121.80(12)
C1 C6 C7 116.06(12)
N1 C7 C6 109.75(11)
N1 C7 H7A 109.7
C6 C7 H7A 109.7
N1 C7 H7B 109.7
C6 C7 H7B 109.7
H7A C7 H7B 108.2
N1 C8 H8A 109.5
N1 C8 H8B 109.5
H8A C8 H8B 109.5
N1 C8 H8C 109.5
H8A C8 H8C 109.5
H8B C8 H8C 109.5
N1 C9 H9A 109.5
N1 C9 H9B 109.5
H9A C9 H9B 109.5
N1 C9 H9C 109.5
H9A C9 H9C 109.5
H9B C9 H9C 109.5
C11 C10 C14 107.70(15)
C11 C10 Cr1 72.73(9)
C14 C10 Cr1 73.47(9)
C11 C10 H10 126.1
C14 C10 H10 126.1
Cr1 C10 H10 119.5
C10 C11 C12 108.64(14)
C10 C11 Cr1 71.15(8)
C12 C11 Cr1 73.60(8)
C10 C11 H11 125.7
C12 C11 H11 125.7
Cr1 C11 H11 121.3
C11 C12 C13 107.56(15)
C11 C12 Cr1 70.62(8)
C13 C12 Cr1 72.89(9)
C11 C12 H12 126.2
C13 C12 H12 126.2
Cr1 C12 H12 122.0
C14 C13 C12 108.02(15)
C14 C13 Cr1 71.00(9)
C12 C13 Cr1 71.47(9)
C14 C13 H13 126.0
C12 C13 H13 126.0
Cr1 C13 H13 123.2
C13 C14 C10 108.07(15)
C13 C14 Cr1 73.67(9)
C10 C14 Cr1 70.17(9)
C13 C14 H14 126.0
C10 C14 H14 126.0
Cr1 C14 H14 121.9
C20 C15 C16 114.57(13)
C20 C15 Cr1 124.91(10)
C16 C15 Cr1 120.41(11)
C17 C16 C15 123.12(14)
C17 C16 H16 118.4
C15 C16 H16 118.4
C16 C17 C18 121.02(14)
C16 C17 H17 119.5
C18 C17 H17 119.5
C17 C18 C19 117.25(14)
C17 C18 C21 121.01(14)
C19 C18 C21 121.73(14)
C18 C19 C20 121.28(14)
C18 C19 H19 119.4
C20 C19 H19 119.4
C19 C20 C15 122.75(13)
C19 C20 H20 118.6
C15 C20 H20 118.6
C18 C21 H21A 109.5
C18 C21 H21B 109.5
H21A C21 H21B 109.5
C18 C21 H21C 109.5
H21A C21 H21C 109.5
H21B C21 H21C 109.5
C9 N1 C8 108.14(12)
C9 N1 C7 108.59(11)
C8 N1 C7 108.71(11)
C9 N1 Cr1 115.17(9)
C8 N1 Cr1 110.89(9)
C7 N1 Cr1 105.15(8)
C1 Cr1 C15 97.58(6)
C1 Cr1 N1 81.83(5)
C15 Cr1 N1 93.84(5)
C1 Cr1 C10 98.23(6)
C15 Cr1 C10 108.15(6)
N1 Cr1 C10 157.74(6)
C1 Cr1 C11 131.98(6)
C15 Cr1 C11 88.70(5)
N1 Cr1 C11 145.48(6)
C10 Cr1 C11 36.12(6)
C1 Cr1 C14 92.74(6)
C15 Cr1 C14 144.37(6)
N1 Cr1 C14 121.43(6)
C10 Cr1 C14 36.37(6)
C11 Cr1 C14 59.86(6)
C1 Cr1 C12 152.22(6)
C15 Cr1 C12 105.39(6)
N1 Cr1 C12 111.49(5)
C10 Cr1 C12 60.04(6)
C11 Cr1 C12 35.78(6)
C14 Cr1 C12 59.48(6)
C1 Cr1 C13 120.08(6)
C15 Cr1 C13 141.01(6)
N1 Cr1 C13 100.74(5)
C10 Cr1 C13 59.81(6)
C11 Cr1 C13 59.43(6)
C14 Cr1 C13 35.34(7)
C12 Cr1 C13 35.63(6)

loop_
_geom_bond_atom_site_label_1
_geom_bond_atom_site_label_2
_geom_bond_distance
C1 C2 1.402(2)
C1 C6 1.4068(18)
C1 Cr1 2.0395(14)
C2 C3 1.397(2)
C2 H2 0.9500
C3 C4 1.387(2)
C3 H3 0.9500
C4 C5 1.392(2)
C4 H4 0.9500
C5 C6 1.3897(19)
C5 H5 0.9500
C6 C7 1.505(2)
C7 N1 1.4931(18)
C7 H7A 0.9900
C7 H7B 0.9900
C8 N1 1.4899(18)
C8 H8A 0.9800
C8 H8B 0.9800
C8 H8C 0.9800
C9 N1 1.4808(19)
C9 H9A 0.9800
C9 H9B 0.9800
C9 H9C 0.9800
C10 C11 1.399(2)
C10 C14 1.415(3)
C10 Cr1 2.2452(15)
C10 H10 0.9500
C11 C12 1.404(2)
C11 Cr1 2.2655(14)
C11 H11 0.9500
C12 C13 1.416(2)
C12 Cr1 2.3039(15)
C12 H12 0.9500
C13 C14 1.400(3)
C13 Cr1 2.3224(16)
C13 H13 0.9500
C14 Cr1 2.2881(16)
C14 H14 0.9500
C15 C20 1.400(2)
C15 C16 1.410(2)
C15 Cr1 2.0751(14)
C16 C17 1.391(2)
C16 H16 0.9500
C17 C18 1.390(2)
C17 H17 0.9500
C18 C19 1.392(2)
C18 C21 1.508(2)
C19 C20 1.397(2)
C19 H19 0.9500
C20 H20 0.9500
C21 H21A 0.9800
C21 H21B 0.9800
C21 H21C 0.9800
N1 Cr1 2.1307(11)

loop_
_geom_torsion_atom_site_label_1
_geom_torsion_atom_site_label_2
_geom_torsion_atom_site_label_3
_geom_torsion_atom_site_label_4
_geom_torsion
C6 C1 C2 C3 0.6(2)
Cr1 C1 C2 C3 -176.87(11)
C1 C2 C3 C4 -0.3(2)
C2 C3 C4 C5 0.0(2)
C3 C4 C5 C6 -0.1(2)
C4 C5 C6 C1 0.4(2)
C4 C5 C6 C7 -176.90(13)
C2 C1 C6 C5 -0.6(2)
Cr1 C1 C6 C5 177.26(11)
C2 C1 C6 C7 176.84(12)
Cr1 C1 C6 C7 -5.27(16)
C5 C6 C7 N1 -150.55(13)
C1 C6 C7 N1 31.98(17)
C14 C10 C11 C12 1.13(17)
Cr1 C10 C11 C12 -64.54(11)
C14 C10 C11 Cr1 65.67(10)
C10 C11 C12 C13 -1.05(17)
Cr1 C11 C12 C13 -64.00(10)
C10 C11 C12 Cr1 62.95(10)
C11 C12 C13 C14 0.56(17)
Cr1 C12 C13 C14 -61.96(11)
C11 C12 C13 Cr1 62.51(10)
C12 C13 C14 C10 0.13(17)
Cr1 C13 C14 C10 -62.13(11)
C12 C13 C14 Cr1 62.26(11)
C11 C10 C14 C13 -0.78(17)
Cr1 C10 C14 C13 64.40(11)
C11 C10 C14 Cr1 -65.18(10)
C20 C15 C16 C17 1.5(2)
Cr1 C15 C16 C17 -174.79(12)
C15 C16 C17 C18 -0.3(2)
C16 C17 C18 C19 -1.0(2)
C16 C17 C18 C21 -179.68(14)
C17 C18 C19 C20 1.0(2)
C21 C18 C19 C20 179.69(13)
C18 C19 C20 C15 0.3(2)
C16 C15 C20 C19 -1.5(2)
Cr1 C15 C20 C19 174.62(10)
C6 C7 N1 C9 -164.12(11)
C6 C7 N1 C8 78.45(14)
C6 C7 N1 Cr1 -40.35(12)
C2 C1 Cr1 C15 -104.15(14)
C6 C1 Cr1 C15 78.34(11)
C2 C1 Cr1 N1 163.04(14)
C6 C1 Cr1 N1 -14.47(10)
C2 C1 Cr1 C10 5.53(14)
C6 C1 Cr1 C10 -171.98(10)
C2 C1 Cr1 C11 -9.05(17)
C6 C1 Cr1 C11 173.43(9)
C2 C1 Cr1 C14 41.67(14)
C6 C1 Cr1 C14 -135.84(11)
C2 C1 Cr1 C12 41.6(2)
C6 C1 Cr1 C12 -135.89(12)
C2 C1 Cr1 C13 65.31(15)
C6 C1 Cr1 C13 -112.20(11)
C20 C15 Cr1 C1 4.96(12)
C16 C15 Cr1 C1 -179.15(11)
C20 C15 Cr1 N1 87.21(12)
C16 C15 Cr1 N1 -96.90(11)
C20 C15 Cr1 C10 -96.32(12)
C16 C15 Cr1 C10 79.57(12)
C20 C15 Cr1 C11 -127.25(12)
C16 C15 Cr1 C11 48.64(12)
C20 C15 Cr1 C14 -100.61(14)
C16 C15 Cr1 C14 75.27(16)
C20 C15 Cr1 C12 -159.26(11)
C16 C15 Cr1 C12 16.63(13)
C20 C15 Cr1 C13 -160.47(11)
C16 C15 Cr1 C13 15.42(16)
C9 N1 Cr1 C1 149.76(11)
C8 N1 Cr1 C1 -87.04(10)
C7 N1 Cr1 C1 30.28(9)
C9 N1 Cr1 C15 52.64(11)
C8 N1 Cr1 C15 175.84(10)
C7 N1 Cr1 C15 -66.84(9)
C9 N1 Cr1 C10 -118.48(16)
C8 N1 Cr1 C10 4.72(19)
C7 N1 Cr1 C10 122.04(15)
C9 N1 Cr1 C11 -40.64(15)
C8 N1 Cr1 C11 82.56(13)
C7 N1 Cr1 C11 -160.12(10)
C9 N1 Cr1 C14 -122.02(11)
C8 N1 Cr1 C14 1.17(12)
C7 N1 Cr1 C14 118.50(9)
C9 N1 Cr1 C12 -55.55(11)
C8 N1 Cr1 C12 67.65(10)
C7 N1 Cr1 C12 -175.03(9)
C9 N1 Cr1 C13 -91.02(11)
C8 N1 Cr1 C13 32.17(10)
C7 N1 Cr1 C13 149.50(9)
C11 C10 Cr1 C1 -161.48(10)
C14 C10 Cr1 C1 83.40(11)
C11 C10 Cr1 C15 -60.67(11)
C14 C10 Cr1 C15 -175.78(10)
C11 C10 Cr1 N1 110.01(15)
C14 C10 Cr1 N1 -5.1(2)
C14 C10 Cr1 C11 -115.12(15)
C11 C10 Cr1 C14 115.12(15)
C11 C10 Cr1 C12 36.99(9)
C14 C10 Cr1 C12 -78.12(11)
C11 C10 Cr1 C13 78.41(11)
C14 C10 Cr1 C13 -36.71(10)
C10 C11 Cr1 C1 25.01(13)
C12 C11 Cr1 C1 141.92(10)
C10 C11 Cr1 C15 124.04(10)
C12 C11 Cr1 C15 -119.05(10)
C10 C11 Cr1 N1 -141.08(11)
C12 C11 Cr1 N1 -24.17(15)
C12 C11 Cr1 C10 116.91(14)
C10 C11 Cr1 C14 -38.38(11)
C12 C11 Cr1 C14 78.53(11)
C10 C11 Cr1 C12 -116.91(14)
C10 C11 Cr1 C13 -79.56(11)
C12 C11 Cr1 C13 37.35(10)
C13 C14 Cr1 C1 143.13(10)
C10 C14 Cr1 C1 -100.17(10)
C13 C14 Cr1 C15 -109.80(13)
C10 C14 Cr1 C15 6.89(16)
C13 C14 Cr1 N1 61.04(11)
C10 C14 Cr1 N1 177.74(9)
C13 C14 Cr1 C10 -116.70(14)
C13 C14 Cr1 C11 -78.58(10)
C10 C14 Cr1 C11 38.11(10)
C13 C14 Cr1 C12 -36.89(9)
C10 C14 Cr1 C12 79.80(10)
C10 C14 Cr1 C13 116.70(14)
C11 C12 Cr1 C1 -79.64(15)
C13 C12 Cr1 C1 36.64(18)
C11 C12 Cr1 C15 65.02(10)
C13 C12 Cr1 C15 -178.69(10)
C11 C12 Cr1 N1 165.56(9)
C13 C12 Cr1 N1 -78.16(11)
C11 C12 Cr1 C10 -37.36(10)
C13 C12 Cr1 C10 78.93(11)
C13 C12 Cr1 C11 116.28(15)
C11 C12 Cr1 C14 -79.70(11)
C13 C12 Cr1 C14 36.58(11)
C11 C12 Cr1 C13 -116.28(15)
C14 C13 Cr1 C1 -43.83(11)
C12 C13 Cr1 C1 -161.25(10)
C14 C13 Cr1 C15 119.42(11)
C12 C13 Cr1 C15 2.00(16)
C14 C13 Cr1 N1 -130.54(9)
C12 C13 Cr1 N1 112.04(10)
C14 C13 Cr1 C10 37.80(10)
C12 C13 Cr1 C10 -79.62(11)
C14 C13 Cr1 C11 79.92(11)
C12 C13 Cr1 C11 -37.50(10)
C12 C13 Cr1 C14 -117.42(14)
C14 C13 Cr1 C12 117.42(14)
